data_2010568
loop_
_publ_author_name
'Ziemer, Burkhard'
'Rabis, Annegrit'

_publ_section_title
;
 Morpholinium dimorpholinidodithiophosphate
;
_journal_data_validation_number IUC9900189
_journal_issue 1
_journal_name_full 'Acta Crystallographica Section C'
_journal_page_first e33
_journal_page_last e33
_journal_paper_doi 10.1107/S010827019901639X
_journal_volume 56
_journal_year 2000
_chemical_formula_moiety 'C4 H10 N O 1+, C8 H16 N2 O2 P S2 1-'
_chemical_formula_sum 'C12 H26 N3 O3 P S2'
_chemical_formula_weight 355.45
_chemical_name_systematic
;
 Morpholinium-dimorpholidodithiophosphate
;
_chemical_temperature_decomposition 353
_space_group_IT_number 2
_symmetry_cell_setting triclinic
_symmetry_space_group_name_Hall '-P 1'
_symmetry_space_group_name_H-M 'P -1'
_audit_creation_method SHELXL-93
_cell_angle_alpha 95.78(4)
_cell_angle_beta 98.68(4)
_cell_angle_gamma 98.51(4)
_cell_formula_units_Z 2
_cell_length_a 7.355(2)
_cell_length_b 8.291(3)
_cell_length_c 14.374(5)
_cell_measurement_reflns_used 4803
_cell_measurement_temperature 180(2)
_cell_measurement_theta_max 25.0
_cell_measurement_theta_min 2.6
_cell_volume 850.1(5)
_computing_cell_refinement 'IPDS-2.75 (Stoe & Cie, 1997)'
_computing_data_collection 'IPDS-2.75 (Stoe & Cie, 1997)'
_computing_data_reduction 'IPDS-2.75 (Stoe & Cie, 1997)'
_computing_molecular_graphics 'XSTEP (Stoe & Cie, 1997)'
_computing_publication_material 'SHELXL93 (Sheldrick, 1993)'
_computing_structure_refinement 'SHELXL93 (Sheldrick, 1993)'
_computing_structure_solution 'SHELXS86 (Sheldrick, 1990)'
_diffrn_ambient_temperature 180(2)
_diffrn_detector_area_resol_mean 6.667
_diffrn_measurement_device 'Stoe IPDS'
_diffrn_measurement_method '\f-oscill., \f-incr. = 1.5\%; 147 exposures'
_diffrn_radiation_monochromator graphite
_diffrn_radiation_source 'fine-focus sealed X-ray tube'
_diffrn_radiation_type MoK\a
_diffrn_radiation_wavelength .71073
_diffrn_reflns_av_R_equivalents .1013
_diffrn_reflns_av_sigmaI/netI .1222
_diffrn_reflns_limit_h_max 8
_diffrn_reflns_limit_h_min -8
_diffrn_reflns_limit_k_max 10
_diffrn_reflns_limit_k_min -10
_diffrn_reflns_limit_l_max 17
_diffrn_reflns_limit_l_min -17
_diffrn_reflns_number 6844
_diffrn_reflns_theta_max 25.24
_diffrn_reflns_theta_min 2.50
_diffrn_standards_decay_% none
_exptl_absorpt_coefficient_mu .420
_exptl_absorpt_correction_T_max .925
_exptl_absorpt_correction_T_min .847
_exptl_absorpt_correction_type refdelf
_exptl_absorpt_process_details 'see Experimental'
_exptl_crystal_colour colorless
_exptl_crystal_density_diffrn 1.389
_exptl_crystal_density_method 'not measured'
_exptl_crystal_description prism
_exptl_crystal_F_000 380
_exptl_crystal_size_max .41
_exptl_crystal_size_mid .20
_exptl_crystal_size_min .19
_refine_diff_density_max .536
_refine_diff_density_min -.462
_refine_ls_extinction_coef .003(3)
_refine_ls_extinction_method SHELXL93
_refine_ls_goodness_of_fit_all .903
_refine_ls_goodness_of_fit_ref 1.040
_refine_ls_hydrogen_treatment mixed
_refine_ls_matrix_type full
_refine_ls_number_parameters 197
_refine_ls_number_reflns 2876
_refine_ls_number_restraints 0
_refine_ls_restrained_S_all .913
_refine_ls_R_factor_all .096
_refine_ls_R_factor_gt .057
_refine_ls_shift/su_max .012
_refine_ls_shift/su_mean .000
_refine_ls_structure_factor_coef Fsqd
_refine_ls_weighting_details 'w = 1/[\s^2^(Fo^2^)+(0.0823P)^2^] where P = (Fo^2^+2Fc^2^)/3'
_refine_ls_weighting_scheme calc
_refine_ls_wR_factor_all .153
_refine_ls_wR_factor_ref .137
_reflns_number_gt 1833
_reflns_number_total 2881
_reflns_threshold_expression >2sigma(I)
_cod_data_source_file qa0196.cif
_cod_data_source_block I
_cod_depositor_comments
;
The following automatic conversions were performed:
'_symmetry_cell_setting' value 'Triclinic' changed to 'triclinic'
according to '/home/saulius/struct/CIF-dictionaries/cif_core.dic'
dictionary named 'cif_core.dic' version 2.4.1 from 2010-06-29.

Automatic conversion script
Id: cif_fix_enum 1527 2010-12-29 10:47:43Z saulius 

The following automatic conversions were performed:

'_chemical_melting_point' tag was changed to
'_chemical_temperature_decomposition' since the value had been '353
(decomposition)'. The value '353 (decomposition)' was changed to
'353'.

Automatic conversion script
Id: cif_fix_values 1646 2011-03-28 12:23:43Z adriana 

The following automatic conversions were performed:

'_chemical_melting_point' tag was changed to
'_chemical_temperature_decomposition' since the value had been '353
(decomposition)'. The value '353 (decomposition)' was changed to
'353'.

'_symmetry_cell_setting' value 'Triclinic' changed to
'triclinic' according to
/home/saulius/struct/CIF-dictionaries/cif_core.dic dictionary named
'cif_core.dic' version 2.4.1 from 2010-06-29.

Automatic conversion script
Id: cif_fix_values 1715 2011-07-08 13:25:40Z adriana 

The following automatic conversions were performed:

'_refine_ls_weighting_scheme' value 'calc w =
1/[\s^2^(Fo^2^)+(0.0823P)^2^] where P = (Fo^2^+2Fc^2^)/3' was changed
to 'calc'. New tag '_refine_ls_weighting_details' was created. The
value of the new tag was set to 'w = 1/[\s^2^(Fo^2^)+(0.0823P)^2^]
where P = (Fo^2^+2Fc^2^)/3'.

Automatic conversion script
Id: cif_fix_values 3143 2015-03-26 13:38:13Z robertas 
;
_cod_database_code 2010568

loop_
_symmetry_equiv_pos_as_xyz
'x, y, z'
'-x, -y, -z'

loop_
_atom_site_aniso_label
_atom_site_aniso_U_11
_atom_site_aniso_U_22
_atom_site_aniso_U_33
_atom_site_aniso_U_12
_atom_site_aniso_U_13
_atom_site_aniso_U_23
C1 .025(3) .028(3) .028(2) .003(2) .000(2) -.001(2)
C2 .023(3) .025(3) .031(2) .000(2) -.005(2) .000(2)
C3 .038(3) .025(3) .029(3) .004(2) .000(2) -.003(2)
C4 .027(3) .030(3) .039(3) .009(2) -.001(2) .008(2)
C5 .027(3) .037(3) .025(2) -.013(2) -.005(2) .006(2)
C6 .022(3) .049(3) .034(3) -.009(2) -.001(2) .017(2)
C7 .028(3) .036(3) .036(3) -.005(2) -.003(2) .016(2)
C8 .020(3) .038(3) .042(3) .002(2) .003(2) .021(2)
C9 .019(3) .033(3) .030(2) .002(2) -.001(2) .002(2)
C10 .017(3) .057(4) .032(3) -.011(2) -.001(2) -.001(2)
C11 .031(3) .030(3) .031(3) -.006(2) .005(2) -.004(2)
C12 .026(3) .033(3) .021(2) -.004(2) .001(2) -.004(2)
N1 .023(2) .026(2) .025(2) -.007(2) -.006(2) .009(2)
N2 .015(2) .030(2) .024(2) -.006(2) -.004(2) .008(2)
N3 .015(2) .025(2) .019(2) -.0020(14) -.0016(15) -.0022(15)
O1 .030(2) .024(2) .032(2) -.0073(14) -.0051(15) .0011(14)
O2 .038(2) .040(2) .039(2) -.016(2) -.003(2) .019(2)
O3 .031(2) .047(2) .032(2) -.015(2) -.003(2) -.009(2)
P1 .0179(6) .0185(6) .0162(5) -.0039(4) -.0013(4) .0036(4)
S1 .0257(7) .0255(6) .0214(6) .0001(5) .0016(5) .0008(4)
S2 .0234(7) .0262(6) .0275(6) .0035(5) -.0016(5) .0076(5)

loop_
_atom_site_label
_atom_site_fract_x
_atom_site_fract_y
_atom_site_fract_z
_atom_site_U_iso_or_equiv
_atom_site_thermal_displace_type
_atom_site_calc_flag
_atom_site_refinement_flags
_atom_site_occupancy
_atom_site_disorder_group
_atom_site_type_symbol
C1 .3807(6) .7024(6) -.0077(3) .0279(11) Uani d . 1 . C
H1A .4038(6) .7728(6) -.0578(3) .031 Uiso calc R 1 . H
H1B .3887(6) .5880(6) -.0318(3) .031 Uiso calc R 1 . H
C2 .5232(7) .7604(5) .0800(3) .0281(11) Uani d . 1 . C
H2A .5023(7) .6864(5) .1286(3) .031 Uiso calc R 1 . H
H2B .6494(7) .7561(5) .0649(3) .031 Uiso calc R 1 . H
C3 .3345(7) .9294(6) .1427(3) .0318(12) Uani d . 1 . C
H3A .3298(7) 1.0424(6) .1708(3) .035 Uiso calc R 1 . H
H3B .3148(7) .8549(6) .1912(3) .035 Uiso calc R 1 . H
C4 .1824(7) .8797(6) .0587(3) .0319(12) Uani d . 1 . C
H4A .0596(7) .8822(6) .0785(3) .035 Uiso calc R 1 . H
H4B .1972(7) .9572(6) .0112(3) .035 Uiso calc R 1 . H
C5 -.1688(7) .2335(6) .2542(3) .0326(12) Uani d . 1 . C
H5A -.1575(7) .1420(6) .2067(3) .036 Uiso calc R 1 . H
H5B -.2481(7) .3051(6) .2222(3) .036 Uiso calc R 1 . H
C6 -.2569(7) .1664(7) .3329(3) .0363(13) Uani d . 1 . C
H6A -.2754(7) .2588(7) .3778(3) .040 Uiso calc R 1 . H
H6B -.3809(7) .1009(7) .3061(3) .040 Uiso calc R 1 . H
C7 .0343(7) .1578(6) .4214(3) .0347(12) Uani d . 1 . C
H7A .1114(7) .0866(6) .4553(3) .038 Uiso calc R 1 . H
H7B .0215(7) .2505(6) .4677(3) .038 Uiso calc R 1 . H
C8 .1300(7) .2234(6) .3434(3) .0322(12) Uani d . 1 . C
H8A .2540(7) .2879(6) .3711(3) .035 Uiso calc R 1 . H
H8B .1481(7) .1307(6) .2985(3) .035 Uiso calc R 1 . H
C9 .4807(6) .5411(6) .3253(3) .0283(11) Uani d . 1 . C
H9A .5144(6) .4922(6) .2658(3) .031 Uiso calc R 1 . H
H9B .4887(6) .4611(6) .3718(3) .031 Uiso calc R 1 . H
C10 .6138(7) .6978(7) .3637(3) .0379(13) Uani d . 1 . C
H10A .7418(7) .6731(7) .3790(3) .042 Uiso calc R 1 . H
H10B .6131(7) .7739(7) .3148(3) .042 Uiso calc R 1 . H
C11 .3818(7) .8179(6) .4260(3) .0322(12) Uani d . 1 . C
H11A .3818(7) .8940(6) .3772(3) .035 Uiso calc R 1 . H
H11B .3492(7) .8750(6) .4836(3) .035 Uiso calc R 1 . H
C12 .2385(7) .6657(6) .3899(3) .0284(11) Uani d . 1 . C
H12A .2312(7) .5935(6) .4405(3) .031 Uiso calc R 1 . H
H12B .1143(7) .6972(6) .3724(3) .031 Uiso calc R 1 . H
N1 .1929(6) .7106(5) .0165(3) .0267(10) Uani d . 1 . N
H1NA .107(7) .681(6) -.034(4) .029 Uiso d . 1 . H
H2NA .166(7) .637(6) .054(3) .029 Uiso d . 1 . H
N2 .0156(5) .3277(4) .2929(2) .0243(9) Uani d . 1 . N
N3 .2900(5) .5767(4) .3067(2) .0209(8) Uani d . 1 . N
O1 .5127(5) .9238(4) .1169(2) .0314(8) Uani d . 1 . O
O2 -.1455(5) .0657(4) .3828(2) .0416(10) Uani d . 1 . O
O3 .5615(5) .7751(4) .4478(2) .0409(10) Uani d . 1 . O
P1 .1177(2) .46109(13) .22869(7) .0186(3) Uani d . 1 . P
S1 .2258(2) .34968(14) .12451(7) .0250(3) Uani d . 1 . S
S2 -.0695(2) .59723(14) .18240(8) .0261(3) Uani d . 1 . S

loop_
_atom_type_symbol
_atom_type_description
_atom_type_scat_dispersion_real
_atom_type_scat_dispersion_imag
_atom_type_scat_source
C C .0033 .0016 'International Tables Vol C Tables 4.2.6.8 and 6.1.1.4'
H H .0000 .0000 'International Tables Vol C Tables 4.2.6.8 and 6.1.1.4'
N N .0061 .0033 'International Tables Vol C Tables 4.2.6.8 and 6.1.1.4'
O O .0106 .0060 'International Tables Vol C Tables 4.2.6.8 and 6.1.1.4'
P P .1023 .0942 'International Tables Vol C Tables 4.2.6.8 and 6.1.1.4'
S S .1246 .1234 'International Tables Vol C Tables 4.2.6.8 and 6.1.1.4'

loop_
_geom_angle_atom_site_label_1
_geom_angle_atom_site_label_2
_geom_angle_atom_site_label_3
_geom_angle
N1 C1 C2 108.5(4)
N1 C1 H1A 110.0(2)
C2 C1 H1A 110.0(3)
N1 C1 H1B 110.0(2)
C2 C1 H1B 110.0(3)
H1A C1 H1B 108.4
O1 C2 C1 111.1(4)
O1 C2 H2A 109.4(2)
C1 C2 H2A 109.4(3)
O1 C2 H2B 109.4(2)
C1 C2 H2B 109.4(3)
H2A C2 H2B 108.0
O1 C3 C4 111.3(4)
O1 C3 H3A 109.4(2)
C4 C3 H3A 109.4(3)
O1 C3 H3B 109.4(2)
C4 C3 H3B 109.4(3)
H3A C3 H3B 108.0
N1 C4 C3 108.7(4)
N1 C4 H4A 110.0(3)
C3 C4 H4A 110.0(3)
N1 C4 H4B 110.0(3)
C3 C4 H4B 110.0(3)
H4A C4 H4B 108.3
N2 C5 C6 109.5(3)
N2 C5 H5A 109.8(3)
C6 C5 H5A 109.8(3)
N2 C5 H5B 109.8(2)
C6 C5 H5B 109.8(3)
H5A C5 H5B 108.2
O2 C6 C5 112.0(4)
O2 C6 H6A 109.2(3)
C5 C6 H6A 109.2(3)
O2 C6 H6B 109.2(2)
C5 C6 H6B 109.2(2)
H6A C6 H6B 107.9
O2 C7 C8 110.5(4)
O2 C7 H7A 109.5(2)
C8 C7 H7A 109.5(3)
O2 C7 H7B 109.5(3)
C8 C7 H7B 109.5(3)
H7A C7 H7B 108.1
N2 C8 C7 109.6(4)
N2 C8 H8A 109.8(2)
C7 C8 H8A 109.8(2)
N2 C8 H8B 109.8(3)
C7 C8 H8B 109.8(3)
H8A C8 H8B 108.2
N3 C9 C10 109.5(4)
N3 C9 H9A 109.8(2)
C10 C9 H9A 109.8(3)
N3 C9 H9B 109.8(2)
C10 C9 H9B 109.8(3)
H9A C9 H9B 108.2
O3 C10 C9 110.6(4)
O3 C10 H10A 109.5(3)
C9 C10 H10A 109.5(3)
O3 C10 H10B 109.5(3)
C9 C10 H10B 109.5(3)
H10A C10 H10B 108.1
O3 C11 C12 110.3(4)
O3 C11 H11A 109.6(2)
C12 C11 H11A 109.6(3)
O3 C11 H11B 109.6(2)
C12 C11 H11B 109.6(3)
H11A C11 H11B 108.1
N3 C12 C11 109.9(4)
N3 C12 H12A 109.7(2)
C11 C12 H12A 109.7(3)
N3 C12 H12B 109.7(2)
C11 C12 H12B 109.7(3)
H12A C12 H12B 108.2
C1 N1 C4 110.6(4)
C1 N1 H1NA 110(3)
C4 N1 H1NA 110(3)
C1 N1 H2NA 110(3)
C4 N1 H2NA 112(3)
H1NA N1 H2NA 104(4)
C5 N2 C8 109.6(4)
C5 N2 P1 119.3(3)
C8 N2 P1 118.3(3)
C9 N3 C12 112.4(3)
C9 N3 P1 124.1(3)
C12 N3 P1 117.2(3)
C3 O1 C2 109.7(3)
C6 O2 C7 110.0(3)
C11 O3 C10 110.2(4)
N3 P1 N2 104.0(2)
N3 P1 S2 109.93(15)
N2 P1 S2 107.3(2)
N3 P1 S1 109.2(2)
N2 P1 S1 112.6(2)
S2 P1 S1 113.43(7)

loop_
_geom_bond_atom_site_label_1
_geom_bond_atom_site_label_2
_geom_bond_site_symmetry_2
_geom_bond_distance
_geom_bond_publ_flag
C1 N1 . 1.484(6) ?
C1 C2 . 1.500(6) ?
C1 H1A . .99 ?
C1 H1B . .99 ?
C2 O1 . 1.421(5) ?
C2 H2A . .99 ?
C2 H2B . .99 ?
C3 O1 . 1.420(6) ?
C3 C4 . 1.495(6) ?
C3 H3A . .99 ?
C3 H3B . .99 ?
C4 N1 . 1.487(6) ?
C4 H4A . .99 ?
C4 H4B . .99 ?
C5 N2 . 1.459(5) ?
C5 C6 . 1.500(6) ?
C5 H5A . .99 ?
C5 H5B . .99 ?
C6 O2 . 1.424(6) ?
C6 H6A . .99 ?
C6 H6B . .99 ?
C7 O2 . 1.426(5) ?
C7 C8 . 1.516(7) ?
C7 H7A . .99 ?
C7 H7B . .99 ?
C8 N2 . 1.463(6) ?
C8 H8A . .99 ?
C8 H8B . .99 ?
C9 N3 . 1.466(6) ?
C9 C10 . 1.505(6) ?
C9 H9A . .99 ?
C9 H9B . .99 ?
C10 O3 . 1.441(6) ?
C10 H10A . .99 ?
C10 H10B . .99 ?
C11 O3 . 1.417(6) ?
C11 C12 . 1.511(6) ?
C11 H11A . .99 ?
C11 H11B . .99 ?
C12 N3 . 1.470(6) ?
C12 H12A . .99 ?
C12 H12B . .99 ?
N1 H1NA . .87(5) ?
N1 H2NA . .88(5) ?
N2 P1 . 1.676(4) ?
N3 P1 . 1.667(3) ?
P1 S2 . 1.987(2) ?
P1 S1 . 2.006(2) ?

loop_
_geom_torsion_atom_site_label_1
_geom_torsion_atom_site_label_2
_geom_torsion_atom_site_label_3
_geom_torsion_atom_site_label_4
_geom_torsion
N1 C1 C2 O1 -58.8(5)
O1 C3 C4 N1 58.4(5)
N2 C5 C6 O2 -57.9(6)
O2 C7 C8 N2 58.9(5)
N3 C9 C10 O3 56.6(5)
O3 C11 C12 N3 -57.0(5)
C2 C1 N1 C4 56.0(5)
C3 C4 N1 C1 -55.9(5)
C6 C5 N2 C8 57.2(6)
C6 C5 N2 P1 -161.9(4)
C7 C8 N2 C5 -58.0(5)
C7 C8 N2 P1 160.6(3)
C10 C9 N3 C12 -53.3(5)
C10 C9 N3 P1 155.5(3)
C11 C12 N3 C9 53.5(5)
C11 C12 N3 P1 -153.2(3)
C4 C3 O1 C2 -61.4(5)
C1 C2 O1 C3 61.6(5)
C5 C6 O2 C7 58.5(5)
C8 C7 O2 C6 -58.5(6)
C12 C11 O3 C10 61.5(5)
C9 C10 O3 C11 -61.8(5)
C9 N3 P1 N2 91.7(4)
C12 N3 P1 N2 -58.2(4)
C9 N3 P1 S2 -153.7(3)
C12 N3 P1 S2 56.4(3)
C9 N3 P1 S1 -28.7(4)
C12 N3 P1 S1 -178.6(3)
C5 N2 P1 N3 164.8(4)
C8 N2 P1 N3 -57.5(4)
C5 N2 P1 S2 48.4(4)
C8 N2 P1 S2 -174.0(3)
C5 N2 P1 S1 -77.1(4)
C8 N2 P1 S1 60.5(4)

loop_
_cod_related_entry_id
_cod_related_entry_database
_cod_related_entry_code
1 ChemSpider 17955695
